data_1511473
loop_
_publ_author_name
'Muradyan, L.A.'
'Malakhova, L.F.'
'Burak, Ya.V.'
'Simonov, V.I.'
'Radaev, S.F.'

_publ_section_title
;
 Atomic structure and electron density of lithium tetraborate Li2 B4 O7
;
_journal_name_full Kristallografiya
_journal_page_first 1400
_journal_page_last 1407
_journal_volume 34
_journal_year 1989
_chemical_formula_sum 'B4 Li2 O7'
_chemical_name_systematic 'Li2 (B4 O7)'
_space_group_IT_number 110
_symmetry_space_group_name_Hall 'I 4bw -2c'
_symmetry_space_group_name_H-M 'I 41 c d'
_cell_angle_alpha 90
_cell_angle_beta 90
_cell_angle_gamma 90
_cell_formula_units_Z 8
_cell_length_a 9.479
_cell_length_b 9.479
_cell_length_c 10.29
_cell_volume 924.571
_citation_journal_id_ASTM KRISAJ
_cod_data_source_file boron4-x_102.cif
_cod_data_source_block B4Li2O7
_cod_original_cell_volume 924.5714
_cod_database_code 1511473

loop_
_symmetry_equiv_pos_as_xyz
x,y,z
-y,x+1/2,z+1/4
-x+1/2,-y+1/2,z+1/2
y+1/2,-x,z+3/4
-x,y,z+1/2
-y,-x+1/2,z+3/4
x+1/2,-y+1/2,z
y+1/2,x,z+1/4
x+1/2,y+1/2,z+1/2
-y+1/2,x+1,z+3/4
-x+1,-y+1,z+1
y+1,-x+1/2,z+5/4
-x+1/2,y+1/2,z+1
-y+1/2,-x+1,z+5/4
x+1,-y+1,z+1/2
y+1,x+1/2,z+3/4

loop_
_atom_site_label
_atom_site_type_symbol
_atom_site_fract_x
_atom_site_fract_y
_atom_site_fract_z
_atom_site_occupancy
_atom_site_U_iso_or_equiv
O4 O-2 0 0 0 1 0.0
O3 O-2 0.1562 -0.0568 0.1811 1 0.0
O2 O-2 0.0671 0.1776 0.1562 1 0.0
Li1 Li+1 0.1497 0.1651 0.8508 1 0.0
B1 B+3 0.1681 0.0861 0.2007 1 0.0
B2 B+3 0.9463 0.1125 0.0824 1 0.0
O1 O-2 0.2817 0.1372 0.2653 1 0.0
